data_7000156
loop_
_publ_author_name
'Chen, Xu-Dong'
'Mak, Thomas C. W.'

_publ_section_title
;
 Single-strand helical complexes constructed from
 2-pyridinyl-3-pyridinylmethanone: tuning the helical pitch length by
 variation of metal cation and/or counter anion.
;
_journal_issue 22
_journal_name_full 'Dalton transactions (Cambridge, England : 2003)'
_journal_page_first 3646
_journal_page_last 3652
_journal_paper_doi 10.1039/b510569b
_journal_year 2005
_chemical_formula_sum 'C11 H8 Ag Cl N2 O5'
_chemical_formula_weight 391.51
_chemical_name_systematic
;
?
;
_space_group_IT_number 14
_symmetry_cell_setting monoclinic
_symmetry_space_group_name_Hall '-P 2ybc'
_symmetry_space_group_name_H-M 'P 1 21/c 1'
_atom_sites_solution_hydrogens geom
_atom_sites_solution_primary direct
_atom_sites_solution_secondary difmap
_audit_creation_method SHELXL-97
_cell_angle_alpha 90.00
_cell_angle_beta 111.047(2)
_cell_angle_gamma 90.00
_cell_formula_units_Z 4
_cell_length_a 8.1126(9)
_cell_length_b 12.5127(13)
_cell_length_c 13.4177(17)
_cell_measurement_temperature 293(2)
_cell_volume 1271.2(3)
_computing_structure_refinement 'SHELXL-97 (Sheldrick, 1997)'
_computing_structure_solution 'SHELXS-97 (Sheldrick, 1990)'
_diffrn_ambient_temperature 293(2)
_diffrn_measured_fraction_theta_full 0.997
_diffrn_measured_fraction_theta_max 0.997
_diffrn_radiation_monochromator graphite
_diffrn_radiation_source 'fine-focus sealed tube'
_diffrn_radiation_type MoK\a
_diffrn_radiation_wavelength 0.71073
_diffrn_reflns_av_R_equivalents 0.0367
_diffrn_reflns_av_sigmaI/netI 0.0346
_diffrn_reflns_limit_h_max 9
_diffrn_reflns_limit_h_min -9
_diffrn_reflns_limit_k_max 14
_diffrn_reflns_limit_k_min -14
_diffrn_reflns_limit_l_max 15
_diffrn_reflns_limit_l_min -13
_diffrn_reflns_number 6706
_diffrn_reflns_theta_full 24.99
_diffrn_reflns_theta_max 24.99
_diffrn_reflns_theta_min 2.30
_exptl_absorpt_coefficient_mu 1.816
_exptl_absorpt_correction_T_max 1.000000
_exptl_absorpt_correction_T_min 0.785705
_exptl_absorpt_correction_type multi-scan
_exptl_crystal_colour Light-yellow
_exptl_crystal_density_diffrn 2.046
_exptl_crystal_density_method 'not measured'
_exptl_crystal_description Block
_exptl_crystal_F_000 768
_exptl_crystal_size_max 0.43
_exptl_crystal_size_mid 0.24
_exptl_crystal_size_min 0.17
_refine_diff_density_max 1.782
_refine_diff_density_min -1.053
_refine_diff_density_rms 0.131
_refine_ls_extinction_method none
_refine_ls_goodness_of_fit_ref 1.206
_refine_ls_hydrogen_treatment mixed
_refine_ls_matrix_type full
_refine_ls_number_parameters 217
_refine_ls_number_reflns 2241
_refine_ls_number_restraints 32
_refine_ls_restrained_S_all 1.211
_refine_ls_R_factor_all 0.0693
_refine_ls_R_factor_gt 0.0573
_refine_ls_shift/su_max 0.000
_refine_ls_shift/su_mean 0.000
_refine_ls_structure_factor_coef Fsqd
_refine_ls_weighting_details 'calc w=1/[\s^2^(Fo^2^)+(0.0633P)^2^+4.6551P] where P=(Fo^2^+2Fc^2^)/3'
_refine_ls_weighting_scheme calc
_refine_ls_wR_factor_gt 0.1453
_refine_ls_wR_factor_ref 0.1526
_reflns_number_gt 1834
_reflns_number_total 2241
_reflns_threshold_expression >2sigma(I)
_cod_data_source_file b510569b.txt
_cod_data_source_block Compound(4)
_cod_depositor_comments
;
The following automatic conversions were performed:
'_symmetry_cell_setting' value 'Monoclinic' changed to 'monoclinic'
according to '/home/saulius/struct/CIF-dictionaries/cif_core.dic'
dictionary named 'cif_core.dic' version 2.4.1 from
2010-06-29.

'_exptl_absorpt_correction_type' value 'Multi-scan' changed
to 'multi-scan' according to
'/home/saulius/struct/CIF-dictionaries/cif_core.dic' dictionary named
'cif_core.dic' version 2.4.1 from 2010-06-29.

Automatic conversion script
Id: cif_fix_enum 1527 2010-12-29 10:47:43Z saulius 
;
_cod_original_sg_symbol_H-M P2(1)/c
_cod_database_code 7000156

loop_
_symmetry_equiv_pos_as_xyz
'x, y, z'
'-x, y+1/2, -z+1/2'
'-x, -y, -z'
'x, -y-1/2, z-1/2'

loop_
_atom_site_label
_atom_site_type_symbol
_atom_site_fract_x
_atom_site_fract_y
_atom_site_fract_z
_atom_site_U_iso_or_equiv
_atom_site_adp_type
_atom_site_occupancy
_atom_site_symmetry_multiplicity
_atom_site_calc_flag
_atom_site_refinement_flags
_atom_site_disorder_assembly
_atom_site_disorder_group
Ag1 Ag 0.34785(9) -0.07870(5) 0.06310(5) 0.0551(3) Uani 1 1 d . . .
N1 N 0.2002(8) 0.0696(5) 0.0493(5) 0.0419(14) Uani 1 1 d . . .
N2 N 0.5134(8) 0.2740(5) 0.4386(5) 0.0409(13) Uani 1 1 d . . .
O1 O 0.2847(8) -0.0340(4) 0.2446(4) 0.0532(13) Uani 1 1 d . . .
C1 C 0.1119(11) 0.1136(7) -0.0458(6) 0.0506(19) Uani 1 1 d . . .
H1A H 0.1170 0.0802 -0.1066 0.061 Uiso 1 1 calc R . .
C2 C 0.0149(11) 0.2047(7) -0.0583(6) 0.0512(19) Uani 1 1 d . . .
H2A H -0.0463 0.2315 -0.1262 0.061 Uiso 1 1 calc R . .
C3 C 0.0081(11) 0.2558(7) 0.0285(7) 0.056(2) Uani 1 1 d . . .
H3A H -0.0550 0.3191 0.0216 0.068 Uiso 1 1 calc R . .
C4 C 0.0964(10) 0.2123(6) 0.1275(6) 0.0448(17) Uani 1 1 d . . .
H4A H 0.0919 0.2454 0.1885 0.054 Uiso 1 1 calc R . .
C5 C 0.1904(9) 0.1204(6) 0.1356(6) 0.0389(15) Uani 1 1 d . . .
C6 C 0.2736(9) 0.0633(6) 0.2418(6) 0.0400(16) Uani 1 1 d . . .
C7 C 0.4303(10) 0.2218(5) 0.3473(6) 0.0406(16) Uani 1 1 d . . .
H7A H 0.4315 0.2511 0.2839 0.049 Uiso 1 1 calc R . .
C8 C 0.3428(9) 0.1263(5) 0.3431(5) 0.0371(15) Uani 1 1 d . . .
C9 C 0.3335(10) 0.0859(6) 0.4361(6) 0.0469(18) Uani 1 1 d . . .
H9A H 0.2720 0.0229 0.4349 0.056 Uiso 1 1 calc R . .
C10 C 0.4154(11) 0.1388(6) 0.5311(7) 0.0506(19) Uani 1 1 d . . .
H10A H 0.4100 0.1128 0.5948 0.061 Uiso 1 1 calc R . .
C11 C 0.5072(10) 0.2334(6) 0.5286(6) 0.0475(18) Uani 1 1 d . . .
H11A H 0.5659 0.2689 0.5924 0.057 Uiso 1 1 calc R . .
Cl1 Cl 0.2236(2) 0.53880(15) 0.22689(16) 0.0485(5) Uani 1 1 d D . .
O2 O 0.221(4) 0.5589(17) 0.1245(11) 0.143(14) Uani 0.50 1 d PD A 1
O3 O 0.239(5) 0.4301(7) 0.241(2) 0.132(12) Uani 0.50 1 d PD A 1
O4 O 0.082(2) 0.5804(17) 0.244(2) 0.113(8) Uani 0.50 1 d PD A 1
O5 O 0.3788(19) 0.576(2) 0.3016(19) 0.217(18) Uani 0.50 1 d PD A 1
O2' O 0.268(4) 0.579(2) 0.146(2) 0.24(3) Uani 0.50 1 d PD A 2
O3' O 0.340(3) 0.457(2) 0.269(3) 0.20(2) Uani 0.50 1 d PD A 2
O4' O 0.060(2) 0.490(2) 0.196(2) 0.166(11) Uani 0.50 1 d PD A 2
O5' O 0.203(5) 0.6270(19) 0.282(3) 0.26(2) Uani 0.50 1 d PD A 2

loop_
_atom_site_aniso_label
_atom_site_aniso_U_11
_atom_site_aniso_U_22
_atom_site_aniso_U_33
_atom_site_aniso_U_23
_atom_site_aniso_U_13
_atom_site_aniso_U_12
Ag1 0.0583(4) 0.0417(4) 0.0608(4) -0.0027(3) 0.0158(3) 0.0110(3)
N1 0.039(3) 0.041(3) 0.040(3) -0.001(3) 0.007(3) -0.001(3)
N2 0.041(3) 0.037(3) 0.040(3) 0.004(3) 0.009(3) 0.000(3)
O1 0.069(4) 0.034(3) 0.049(3) 0.005(2) 0.013(3) 0.002(3)
C1 0.056(5) 0.052(4) 0.037(4) -0.003(4) 0.010(3) -0.010(4)
C2 0.054(5) 0.052(5) 0.039(4) 0.011(4) 0.006(3) -0.003(4)
C3 0.048(5) 0.048(5) 0.066(6) 0.009(4) 0.011(4) 0.011(4)
C4 0.044(4) 0.046(4) 0.042(4) 0.004(3) 0.013(3) 0.005(3)
C5 0.034(4) 0.040(4) 0.040(4) 0.001(3) 0.009(3) -0.003(3)
C6 0.035(4) 0.041(4) 0.043(4) 0.005(3) 0.013(3) 0.001(3)
C7 0.050(4) 0.037(4) 0.033(4) 0.007(3) 0.013(3) 0.004(3)
C8 0.037(4) 0.034(4) 0.036(4) 0.006(3) 0.008(3) 0.006(3)
C9 0.046(4) 0.039(4) 0.053(5) 0.004(4) 0.015(4) 0.003(3)
C10 0.060(5) 0.045(4) 0.049(5) 0.014(4) 0.023(4) 0.013(4)
C11 0.056(5) 0.043(4) 0.037(4) -0.006(3) 0.008(4) 0.002(4)
Cl1 0.0453(10) 0.0442(10) 0.0543(11) 0.0056(9) 0.0156(9) 0.0070(8)
O2 0.23(3) 0.16(2) 0.058(10) 0.049(12) 0.086(15) 0.11(2)
O3 0.26(4) 0.030(7) 0.16(2) 0.014(10) 0.14(3) 0.019(13)
O4 0.077(12) 0.136(19) 0.16(2) 0.046(16) 0.078(14) 0.053(12)
O5 0.101(16) 0.20(3) 0.27(3) -0.19(3) -0.034(18) -0.011(17)
O2' 0.115(18) 0.24(3) 0.42(6) 0.27(4) 0.17(3) 0.09(2)
O3' 0.088(17) 0.24(4) 0.25(4) 0.17(3) 0.06(2) 0.09(2)
O4' 0.073(14) 0.21(3) 0.20(3) 0.00(2) 0.020(14) -0.036(18)
O5' 0.25(4) 0.24(4) 0.22(4) -0.15(3) -0.01(3) 0.06(4)

loop_
_atom_type_symbol
_atom_type_description
_atom_type_scat_dispersion_real
_atom_type_scat_dispersion_imag
_atom_type_scat_source
C C 0.0033 0.0016 'International Tables Vol C Tables 4.2.6.8 and 6.1.1.4'
H H 0.0000 0.0000 'International Tables Vol C Tables 4.2.6.8 and 6.1.1.4'
N N 0.0061 0.0033 'International Tables Vol C Tables 4.2.6.8 and 6.1.1.4'
O O 0.0106 0.0060 'International Tables Vol C Tables 4.2.6.8 and 6.1.1.4'
Cl Cl 0.1484 0.1585 'International Tables Vol C Tables 4.2.6.8 and 6.1.1.4'
Ag Ag -0.8971 1.1015 'International Tables Vol C Tables 4.2.6.8 and 6.1.1.4'

loop_
_geom_angle_atom_site_label_1
_geom_angle_atom_site_label_2
_geom_angle_atom_site_label_3
_geom_angle
_geom_angle_site_symmetry_1
_geom_angle_site_symmetry_3
_geom_angle_publ_flag
N2 Ag1 N1 174.9(2) 2_645 . ?
C1 N1 C5 116.7(6) . . ?
C1 N1 Ag1 121.4(5) . . ?
C5 N1 Ag1 121.9(5) . . ?
C11 N2 C7 118.4(6) . . ?
C11 N2 Ag1 121.7(5) . 2_655 ?
C7 N2 Ag1 119.9(5) . 2_655 ?
N1 C1 C2 123.4(8) . . ?
C3 C2 C1 119.5(7) . . ?
C2 C3 C4 118.6(7) . . ?
C5 C4 C3 119.6(7) . . ?
N1 C5 C4 122.2(7) . . ?
N1 C5 C6 116.1(6) . . ?
C4 C5 C6 121.3(7) . . ?
O1 C6 C8 119.9(6) . . ?
O1 C6 C5 120.1(7) . . ?
C8 C6 C5 120.0(6) . . ?
N2 C7 C8 122.8(6) . . ?
C9 C8 C7 118.5(7) . . ?
C9 C8 C6 120.4(6) . . ?
C7 C8 C6 120.9(6) . . ?
C8 C9 C10 119.9(7) . . ?
C9 C10 C11 117.8(7) . . ?
N2 C11 C10 122.6(7) . . ?
O4 Cl1 O2' 118.5(13) . . ?
O4 Cl1 O3' 136.0(15) . . ?
O2' Cl1 O3' 105.4(12) . . ?
O4 Cl1 O5' 47.3(13) . . ?
O2' Cl1 O5' 104.3(12) . . ?
O3' Cl1 O5' 126(3) . . ?
O4 Cl1 O3 113.6(11) . . ?
O2' Cl1 O3 116.1(16) . . ?
O3' Cl1 O3 35.7(17) . . ?
O5' Cl1 O3 138.5(19) . . ?
O4 Cl1 O5 110.7(10) . . ?
O2' Cl1 O5 91(2) . . ?
O3' Cl1 O5 68.7(18) . . ?
O5' Cl1 O5 66.1(15) . . ?
O3 Cl1 O5 102.7(19) . . ?
O4 Cl1 O4' 55.6(12) . . ?
O2' Cl1 O4' 115(2) . . ?
O3' Cl1 O4' 104.1(11) . . ?
O5' Cl1 O4' 102.7(12) . . ?
O3 Cl1 O4' 68.8(14) . . ?
O5 Cl1 O4' 153.3(18) . . ?
O4 Cl1 O2 112.8(14) . . ?
O2' Cl1 O2 19(2) . . ?
O3' Cl1 O2 108(2) . . ?
O5' Cl1 O2 115(2) . . ?
O3 Cl1 O2 106.3(9) . . ?
O5 Cl1 O2 110.1(11) . . ?
O4' Cl1 O2 96.6(17) . . ?

loop_
_geom_bond_atom_site_label_1
_geom_bond_atom_site_label_2
_geom_bond_distance
_geom_bond_site_symmetry_2
_geom_bond_publ_flag
Ag1 N2 2.164(6) 2_645 ?
Ag1 N1 2.180(6) . ?
N1 C1 1.337(10) . ?
N1 C5 1.349(10) . ?
N2 C11 1.327(10) . ?
N2 C7 1.338(9) . ?
N2 Ag1 2.164(6) 2_655 ?
O1 C6 1.220(8) . ?
C1 C2 1.361(12) . ?
C2 C3 1.346(12) . ?
C3 C4 1.374(11) . ?
C4 C5 1.362(10) . ?
C5 C6 1.519(10) . ?
C6 C8 1.496(10) . ?
C7 C8 1.381(10) . ?
C8 C9 1.373(10) . ?
C9 C10 1.377(11) . ?
C10 C11 1.405(11) . ?
Cl1 O4 1.355(8) . ?
Cl1 O2' 1.364(8) . ?
Cl1 O3' 1.364(8) . ?
Cl1 O5' 1.370(9) . ?
Cl1 O3 1.372(8) . ?
Cl1 O5 1.378(8) . ?
Cl1 O4' 1.380(8) . ?
Cl1 O2 1.389(8) . ?

loop_
_geom_torsion_atom_site_label_1
_geom_torsion_atom_site_label_2
_geom_torsion_atom_site_label_3
_geom_torsion_atom_site_label_4
_geom_torsion
_geom_torsion_site_symmetry_1
_geom_torsion_site_symmetry_2
_geom_torsion_site_symmetry_3
_geom_torsion_site_symmetry_4
_geom_torsion_publ_flag
N2 Ag1 N1 C1 -1(3) 2_645 . . . ?
N2 Ag1 N1 C5 178(2) 2_645 . . . ?
C5 N1 C1 C2 -0.3(11) . . . . ?
Ag1 N1 C1 C2 178.5(6) . . . . ?
N1 C1 C2 C3 1.3(13) . . . . ?
C1 C2 C3 C4 -1.7(12) . . . . ?
C2 C3 C4 C5 1.2(12) . . . . ?
C1 N1 C5 C4 -0.3(10) . . . . ?
Ag1 N1 C5 C4 -179.1(5) . . . . ?
C1 N1 C5 C6 173.3(6) . . . . ?
Ag1 N1 C5 C6 -5.5(8) . . . . ?
C3 C4 C5 N1 -0.2(11) . . . . ?
C3 C4 C5 C6 -173.4(7) . . . . ?
N1 C5 C6 O1 -27.0(10) . . . . ?
C4 C5 C6 O1 146.6(7) . . . . ?
N1 C5 C6 C8 152.6(6) . . . . ?
C4 C5 C6 C8 -33.7(10) . . . . ?
C11 N2 C7 C8 -1.8(10) . . . . ?
Ag1 N2 C7 C8 178.5(5) 2_655 . . . ?
N2 C7 C8 C9 3.2(10) . . . . ?
N2 C7 C8 C6 -171.4(6) . . . . ?
O1 C6 C8 C9 -33.9(10) . . . . ?
C5 C6 C8 C9 146.4(7) . . . . ?
O1 C6 C8 C7 140.6(7) . . . . ?
C5 C6 C8 C7 -39.1(9) . . . . ?
C7 C8 C9 C10 -2.1(10) . . . . ?
C6 C8 C9 C10 172.6(7) . . . . ?
C8 C9 C10 C11 -0.3(11) . . . . ?
C7 N2 C11 C10 -0.7(11) . . . . ?
Ag1 N2 C11 C10 178.9(6) 2_655 . . . ?
C9 C10 C11 N2 1.8(11) . . . . ?
